data_4336767
loop_
_publ_author_name
'Camille Latouche'
'Samia Kahlal'
'Yan-Ru Lin'
'Jian-Hong Liao'
'Eric Furet'
'C. W. Liu'
'Jean-Yves Saillard'

_publ_section_title
;
 Anion Encapsulation and Geometric Changes in Hepta- and Hexanuclear
 Copper(I) Dichalcogeno Clusters: A Theoretical and Experimental
 Investigation
;
_journal_name_full 'Inorganic Chemistry'
_journal_page_first 13253
_journal_page_last 13262
_journal_paper_doi 10.1021/ic402207u
_journal_volume 52
_journal_year 2013
_chemical_formula_sum 'C24 H61 Cu7 O12 P6 S12'
_chemical_formula_weight 1557.05
_chemical_name_systematic
; 
 ? 
;
_space_group_IT_number 148
_symmetry_cell_setting trigonal
_symmetry_space_group_name_Hall '-R 3'
_symmetry_space_group_name_H-M 'R -3 :H'
_atom_sites_solution_hydrogens geom
_atom_sites_solution_primary direct
_atom_sites_solution_secondary difmap
_audit_creation_method SHELXL-97
_cell_angle_alpha 90.00
_cell_angle_beta 90.00
_cell_angle_gamma 120.00
_cell_formula_units_Z 3
_cell_length_a 20.734(4)
_cell_length_b 20.734(4)
_cell_length_c 11.374(2)
_cell_measurement_reflns_used 2206
_cell_measurement_temperature 296(2)
_cell_measurement_theta_max 26.34
_cell_measurement_theta_min 2.89
_cell_volume 4234.6(14)
_computing_cell_refinement 'Bruker SAINT'
_computing_data_collection 'Bruker APEX2'
_computing_data_reduction 'Bruker SAINT'
_computing_molecular_graphics 'Bruker SHELXTL'
_computing_publication_material 'Bruker SHELXTL'
_computing_structure_refinement 'SHELXL-97 (Sheldrick, 1997)'
_computing_structure_solution 'SHELXS-97 (Sheldrick, 1990)'
_diffrn_ambient_temperature 296(2)
_diffrn_measured_fraction_theta_full 1.000
_diffrn_measured_fraction_theta_max 1.000
_diffrn_measurement_device_type 'Bruker APEX-II CCD'
_diffrn_measurement_method '\f and \w scans'
_diffrn_radiation_monochromator graphite
_diffrn_radiation_source 'fine-focus sealed tube'
_diffrn_radiation_type MoK\a
_diffrn_radiation_wavelength 0.71073
_diffrn_reflns_av_R_equivalents 0.0259
_diffrn_reflns_av_sigmaI/netI 0.0272
_diffrn_reflns_limit_h_max 24
_diffrn_reflns_limit_h_min -25
_diffrn_reflns_limit_k_max 23
_diffrn_reflns_limit_k_min -24
_diffrn_reflns_limit_l_max 14
_diffrn_reflns_limit_l_min -14
_diffrn_reflns_number 5611
_diffrn_reflns_theta_full 26.35
_diffrn_reflns_theta_max 26.35
_diffrn_reflns_theta_min 1.96
_diffrn_standards_number 0
_exptl_absorpt_coefficient_mu 3.245
_exptl_absorpt_correction_T_max 0.7545
_exptl_absorpt_correction_T_min 0.3963
_exptl_absorpt_correction_type multi-scan
_exptl_absorpt_process_details SADABS
_exptl_crystal_colour colourless
_exptl_crystal_density_diffrn 1.832
_exptl_crystal_description prism
_exptl_crystal_F_000 2358
_exptl_crystal_size_max 0.35
_exptl_crystal_size_mid 0.26
_exptl_crystal_size_min 0.09
_refine_diff_density_max 1.281
_refine_diff_density_min -0.507
_refine_diff_density_rms 0.119
_refine_ls_extinction_method none
_refine_ls_goodness_of_fit_ref 1.041
_refine_ls_hydrogen_treatment constr
_refine_ls_matrix_type full
_refine_ls_number_parameters 109
_refine_ls_number_reflns 1928
_refine_ls_number_restraints 0
_refine_ls_restrained_S_all 1.041
_refine_ls_R_factor_all 0.0815
_refine_ls_R_factor_gt 0.0663
_refine_ls_shift/su_max 0.001
_refine_ls_shift/su_mean 0.000
_refine_ls_structure_factor_coef Fsqd
_refine_ls_weighting_details 'calc w=1/[\s^2^(Fo^2^)+(0.1037P)^2^+39.7462P] where P=(Fo^2^+2Fc^2^)/3'
_refine_ls_weighting_scheme calc
_refine_ls_wR_factor_gt 0.1817
_refine_ls_wR_factor_ref 0.1968
_reflns_number_gt 1544
_reflns_number_total 1928
_reflns_threshold_expression >2sigma(I)
_cod_data_source_file ic402207u_si_002_1.cif
_cod_data_source_block 1
_cod_original_cell_volume 4234.7(13)
_cod_original_sg_symbol_H-M 'R -3'
_cod_database_code 4336767

loop_
_symmetry_equiv_pos_as_xyz
'x, y, z'
'-y, x-y, z'
'-x+y, -x, z'
'x+2/3, y+1/3, z+1/3'
'-y+2/3, x-y+1/3, z+1/3'
'-x+y+2/3, -x+1/3, z+1/3'
'x+1/3, y+2/3, z+2/3'
'-y+1/3, x-y+2/3, z+2/3'
'-x+y+1/3, -x+2/3, z+2/3'
'-x, -y, -z'
'y, -x+y, -z'
'x-y, x, -z'
'-x+2/3, -y+1/3, -z+1/3'
'y+2/3, -x+y+1/3, -z+1/3'
'x-y+2/3, x+1/3, -z+1/3'
'-x+1/3, -y+2/3, -z+2/3'
'y+1/3, -x+y+2/3, -z+2/3'
'x-y+1/3, x+2/3, -z+2/3'

loop_
_atom_site_label
_atom_site_type_symbol
_atom_site_fract_x
_atom_site_fract_y
_atom_site_fract_z
_atom_site_U_iso_or_equiv
_atom_site_adp_type
_atom_site_occupancy
_atom_site_symmetry_multiplicity
_atom_site_calc_flag
_atom_site_refinement_flags
Cu1 Cu 0.6667 0.3333 -0.0114(4) 0.0597(7) Uani 0.50 3 d SP
Cu2 Cu 0.6667 0.3333 0.0636(6) 0.0295(13) Uani 0.15 3 d SP
Cu3 Cu 0.75600(15) 0.35074(11) -0.10357(18) 0.0663(6) Uani 0.50 1 d P
Cu4 Cu 0.79611(11) 0.35977(10) -0.09250(15) 0.0437(4) Uani 0.45 1 d P
S1 S 0.78874(8) 0.41093(8) 0.07891(13) 0.0500(4) Uani 1 1 d .
S2 S 0.75800(9) 0.52760(7) -0.09515(14) 0.0514(4) Uani 1 1 d .
P1 P 0.81592(8) 0.51466(8) 0.03340(14) 0.0496(4) Uani 1 1 d .
O1 O 0.8212(3) 0.5606(3) 0.1450(4) 0.0749(14) Uani 1 1 d .
O2 O 0.8993(3) 0.5628(3) -0.0159(5) 0.0807(16) Uani 1 1 d .
C1 C 0.7593(6) 0.5371(6) 0.2237(10) 0.104(3) Uani 1 1 d .
H1A H 0.7461 0.4889 0.2568 0.124 Uiso 1 1 calc R
H1B H 0.7166 0.5320 0.1807 0.124 Uiso 1 1 calc R
C2 C 0.7779(8) 0.5904(6) 0.3166(8) 0.122(5) Uani 1 1 d .
H2A H 0.8247 0.6016 0.3506 0.183 Uiso 1 1 calc R
H2B H 0.7398 0.5700 0.3759 0.183 Uiso 1 1 calc R
H2C H 0.7815 0.6351 0.2855 0.183 Uiso 1 1 calc R
C3 C 0.9614(5) 0.5699(6) 0.0402(9) 0.099(3) Uani 1 1 d .
H3A H 0.9581 0.5217 0.0453 0.119 Uiso 1 1 calc R
H3B H 0.9639 0.5883 0.1194 0.119 Uiso 1 1 calc R
C4 C 1.0291(5) 0.6221(6) -0.0254(11) 0.117(4) Uani 1 1 d .
H4A H 1.0256 0.6046 -0.1046 0.175 Uiso 1 1 calc R
H4B H 1.0720 0.6252 0.0122 0.175 Uiso 1 1 calc R
H4C H 1.0336 0.6705 -0.0265 0.175 Uiso 1 1 calc R
H1 H 0.6667 0.3333 -0.1667 0.04(3) Uiso 1 6 d S

loop_
_atom_site_aniso_label
_atom_site_aniso_U_11
_atom_site_aniso_U_22
_atom_site_aniso_U_33
_atom_site_aniso_U_23
_atom_site_aniso_U_13
_atom_site_aniso_U_12
Cu1 0.0482(10) 0.0482(10) 0.083(2) 0.000 0.000 0.0241(5)
Cu2 0.034(2) 0.034(2) 0.020(3) 0.000 0.000 0.0172(12)
Cu3 0.0759(14) 0.0532(10) 0.0723(12) -0.0053(8) -0.0131(11) 0.0341(11)
Cu4 0.0430(9) 0.0441(9) 0.0463(9) -0.0003(6) -0.0024(7) 0.0235(8)
S1 0.0527(8) 0.0472(8) 0.0472(8) -0.0050(6) -0.0117(6) 0.0229(6)
S2 0.0540(8) 0.0335(7) 0.0607(9) -0.0034(6) -0.0049(6) 0.0173(6)
P1 0.0453(8) 0.0402(8) 0.0544(9) -0.0133(6) -0.0073(6) 0.0146(6)
O1 0.091(4) 0.063(3) 0.065(3) -0.017(2) 0.002(3) 0.033(3)
O2 0.052(3) 0.073(3) 0.099(4) -0.008(3) -0.006(3) 0.017(2)
C1 0.082(6) 0.094(7) 0.116(8) -0.031(6) 0.021(5) 0.029(5)
C2 0.201(13) 0.078(6) 0.072(6) -0.001(4) 0.051(7) 0.058(7)
C3 0.071(5) 0.118(8) 0.108(7) 0.010(6) 0.004(5) 0.046(5)
C4 0.046(4) 0.120(8) 0.148(10) 0.024(7) -0.010(5) 0.015(5)

loop_
_atom_type_symbol
_atom_type_description
_atom_type_scat_dispersion_real
_atom_type_scat_dispersion_imag
_atom_type_scat_source
C C 0.0033 0.0016 'International Tables Vol C Tables 4.2.6.8 and 6.1.1.4'
H H 0.0000 0.0000 'International Tables Vol C Tables 4.2.6.8 and 6.1.1.4'
O O 0.0106 0.0060 'International Tables Vol C Tables 4.2.6.8 and 6.1.1.4'
P P 0.1023 0.0942 'International Tables Vol C Tables 4.2.6.8 and 6.1.1.4'
S S 0.1246 0.1234 'International Tables Vol C Tables 4.2.6.8 and 6.1.1.4'
Cu Cu 0.3201 1.2651 'International Tables Vol C Tables 4.2.6.8 and 6.1.1.4'

loop_
_geom_angle_atom_site_label_1
_geom_angle_atom_site_label_2
_geom_angle_atom_site_label_3
_geom_angle
_geom_angle_site_symmetry_1
_geom_angle_site_symmetry_3
Cu2 Cu1 Cu3 121.66(12) . .
Cu2 Cu1 Cu3 121.66(12) . 3_665
Cu3 Cu1 Cu3 94.98(16) . 3_665
Cu2 Cu1 Cu3 121.66(12) . 2_655
Cu3 Cu1 Cu3 94.98(16) . 2_655
Cu3 Cu1 Cu3 94.98(16) 3_665 2_655
Cu2 Cu1 S1 65.16(10) . .
Cu3 Cu1 S1 62.64(7) . .
Cu3 Cu1 S1 151.37(8) 3_665 .
Cu3 Cu1 S1 104.08(7) 2_655 .
Cu2 Cu1 S1 65.16(10) . 3_665
Cu3 Cu1 S1 104.08(7) . 3_665
Cu3 Cu1 S1 62.64(7) 3_665 3_665
Cu3 Cu1 S1 151.37(8) 2_655 3_665
S1 Cu1 S1 103.61(11) . 3_665
Cu2 Cu1 S1 65.16(10) . 2_655
Cu3 Cu1 S1 151.37(8) . 2_655
Cu3 Cu1 S1 104.08(7) 3_665 2_655
Cu3 Cu1 S1 62.64(7) 2_655 2_655
S1 Cu1 S1 103.61(11) . 2_655
S1 Cu1 S1 103.61(11) 3_665 2_655
Cu2 Cu1 Cu4 110.59(9) . .
Cu3 Cu1 Cu4 11.08(7) . .
Cu3 Cu1 Cu4 102.73(13) 3_665 .
Cu3 Cu1 Cu4 101.95(13) 2_655 .
S1 Cu1 Cu4 52.84(5) . .
S1 Cu1 Cu4 100.43(5) 3_665 .
S1 Cu1 Cu4 150.03(5) 2_655 .
Cu2 Cu1 Cu4 110.59(9) . 3_665
Cu3 Cu1 Cu4 101.95(13) . 3_665
Cu3 Cu1 Cu4 11.08(7) 3_665 3_665
Cu3 Cu1 Cu4 102.73(13) 2_655 3_665
S1 Cu1 Cu4 150.03(5) . 3_665
S1 Cu1 Cu4 52.84(5) 3_665 3_665
S1 Cu1 Cu4 100.43(5) 2_655 3_665
Cu4 Cu1 Cu4 108.33(10) . 3_665
Cu2 Cu1 Cu4 110.59(9) . 2_655
Cu3 Cu1 Cu4 102.73(13) . 2_655
Cu3 Cu1 Cu4 101.95(13) 3_665 2_655
Cu3 Cu1 Cu4 11.08(7) 2_655 2_655
S1 Cu1 Cu4 100.43(5) . 2_655
S1 Cu1 Cu4 150.03(5) 3_665 2_655
S1 Cu1 Cu4 52.84(5) 2_655 2_655
Cu4 Cu1 Cu4 108.33(10) . 2_655
Cu4 Cu1 Cu4 108.33(10) 3_665 2_655
Cu2 Cu1 Cu3 145.60(7) . 16_654
Cu3 Cu1 Cu3 92.74(17) . 16_654
Cu3 Cu1 Cu3 47.66(8) 3_665 16_654
Cu3 Cu1 Cu3 47.66(8) 2_655 16_654
S1 Cu1 Cu3 142.93(12) . 16_654
S1 Cu1 Cu3 109.36(8) 3_665 16_654
S1 Cu1 Cu3 84.86(8) 2_655 16_654
Cu4 Cu1 Cu3 103.80(15) . 16_654
Cu4 Cu1 Cu3 56.62(8) 3_665 16_654
Cu4 Cu1 Cu3 56.01(8) 2_655 16_654
Cu2 Cu1 Cu3 145.60(7) . 18_544
Cu3 Cu1 Cu3 47.66(8) . 18_544
Cu3 Cu1 Cu3 92.74(17) 3_665 18_544
Cu3 Cu1 Cu3 47.66(8) 2_655 18_544
S1 Cu1 Cu3 84.86(8) . 18_544
S1 Cu1 Cu3 142.93(12) 3_665 18_544
S1 Cu1 Cu3 109.36(8) 2_655 18_544
Cu4 Cu1 Cu3 56.01(8) . 18_544
Cu4 Cu1 Cu3 103.80(15) 3_665 18_544
Cu4 Cu1 Cu3 56.62(8) 2_655 18_544
Cu3 Cu1 Cu3 58.58(11) 16_654 18_544
Cu2 Cu1 H1 180.000(1) . .
Cu3 Cu1 H1 58.34(12) . .
Cu3 Cu1 H1 58.34(12) 3_665 .
Cu3 Cu1 H1 58.34(12) 2_655 .
S1 Cu1 H1 114.84(10) . .
S1 Cu1 H1 114.84(10) 3_665 .
S1 Cu1 H1 114.84(10) 2_655 .
Cu4 Cu1 H1 69.41(9) . .
Cu4 Cu1 H1 69.41(9) 3_665 .
Cu4 Cu1 H1 69.41(9) 2_655 .
Cu3 Cu1 H1 34.40(7) 16_654 .
Cu3 Cu1 H1 34.40(7) 18_544 .
Cu1 Cu2 S1 94.49(19) . 3_665
Cu1 Cu2 S1 94.5(2) . .
S1 Cu2 S1 119.39(5) 3_665 .
Cu1 Cu2 S1 94.49(19) . 2_655
S1 Cu2 S1 119.39(5) 3_665 2_655
S1 Cu2 S1 119.39(5) . 2_655
Cu1 Cu2 Cu3 41.81(12) . 3_665
S1 Cu2 Cu3 58.21(11) 3_665 3_665
S1 Cu2 Cu3 128.6(3) . 3_665
S1 Cu2 Cu3 94.47(15) 2_655 3_665
Cu1 Cu2 Cu3 41.81(12) . .
S1 Cu2 Cu3 94.47(15) 3_665 .
S1 Cu2 Cu3 58.21(11) . .
S1 Cu2 Cu3 128.6(3) 2_655 .
Cu3 Cu2 Cu3 70.53(19) 3_665 .
Cu1 Cu2 Cu3 41.81(12) . 2_655
S1 Cu2 Cu3 128.6(3) 3_665 2_655
S1 Cu2 Cu3 94.47(15) . 2_655
S1 Cu2 Cu3 58.21(11) 2_655 2_655
Cu3 Cu2 Cu3 70.53(19) 3_665 2_655
Cu3 Cu2 Cu3 70.53(19) . 2_655
Cu1 Cu2 Cu4 54.14(12) . .
S1 Cu2 Cu4 94.45(12) 3_665 .
S1 Cu2 Cu4 48.00(9) . .
S1 Cu2 Cu4 136.8(2) 2_655 .
Cu3 Cu2 Cu4 80.68(18) 3_665 .
Cu3 Cu2 Cu4 12.33(5) . .
Cu3 Cu2 Cu4 80.16(18) 2_655 .
Cu1 Cu2 Cu4 54.14(12) . 3_665
S1 Cu2 Cu4 48.00(9) 3_665 3_665
S1 Cu2 Cu4 136.8(2) . 3_665
S1 Cu2 Cu4 94.45(12) 2_655 3_665
Cu3 Cu2 Cu4 12.33(5) 3_665 3_665
Cu3 Cu2 Cu4 80.16(18) . 3_665
Cu3 Cu2 Cu4 80.68(18) 2_655 3_665
Cu4 Cu2 Cu4 89.15(17) . 3_665
Cu1 Cu2 Cu4 54.14(12) . 2_655
S1 Cu2 Cu4 136.8(2) 3_665 2_655
S1 Cu2 Cu4 94.45(12) . 2_655
S1 Cu2 Cu4 48.00(9) 2_655 2_655
Cu3 Cu2 Cu4 80.16(18) 3_665 2_655
Cu3 Cu2 Cu4 80.68(18) . 2_655
Cu3 Cu2 Cu4 12.33(5) 2_655 2_655
Cu4 Cu2 Cu4 89.15(17) . 2_655
Cu4 Cu2 Cu4 89.15(17) 3_665 2_655
Cu4 Cu3 Cu1 138.8(3) . .
Cu4 Cu3 Cu3 117.5(3) . 18_544
Cu1 Cu3 Cu3 90.76(10) . 18_544
Cu4 Cu3 Cu3 120.2(3) . 17_554
Cu1 Cu3 Cu3 90.76(10) . 17_554
Cu3 Cu3 Cu3 82.88(14) 18_544 17_554
Cu4 Cu3 S1 74.6(2) . .
Cu1 Cu3 S1 68.06(12) . .
Cu3 Cu3 S1 108.40(11) 18_544 .
Cu3 Cu3 S1 155.60(14) 17_554 .
Cu4 Cu3 S2 66.5(2) . 3_665
Cu1 Cu3 S2 109.98(10) . 3_665
Cu3 Cu3 S2 141.87(14) 18_544 3_665
Cu3 Cu3 S2 65.80(9) 17_554 3_665
S1 Cu3 S2 108.97(10) . 3_665
Cu4 Cu3 S2 58.6(2) . 17_554
Cu1 Cu3 S2 147.28(11) . 17_554
Cu3 Cu3 S2 60.62(9) 18_544 17_554
Cu3 Cu3 S2 100.20(13) 17_554 17_554
S1 Cu3 S2 104.19(10) . 17_554
S2 Cu3 S2 102.62(10) 3_665 17_554
Cu4 Cu3 Cu2 122.3(3) . .
Cu1 Cu3 Cu2 16.53(10) . .
Cu3 Cu3 Cu2 103.06(12) 18_544 .
Cu3 Cu3 Cu2 103.06(12) 17_554 .
S1 Cu3 Cu2 53.92(11) . .
S2 Cu3 Cu2 104.74(9) 3_665 .
S2 Cu3 Cu2 149.52(9) 17_554 .
Cu4 Cu3 Cu4 106.7(2) . 17_554
Cu1 Cu3 Cu4 99.38(11) . 17_554
Cu3 Cu3 Cu4 94.73(10) 18_544 17_554
Cu3 Cu3 Cu4 14.75(7) 17_554 17_554
S1 Cu3 Cu4 153.34(10) . 17_554
S2 Cu3 Cu4 51.59(7) 3_665 17_554
S2 Cu3 Cu4 98.56(8) 17_554 17_554
Cu2 Cu3 Cu4 108.86(11) . 17_554
Cu4 Cu3 Cu4 104.5(2) . 18_544
Cu1 Cu3 Cu4 98.53(11) . 18_544
Cu3 Cu3 Cu4 14.23(6) 18_544 18_544
Cu3 Cu3 Cu4 94.69(10) 17_554 18_544
S1 Cu3 Cu4 100.18(9) . 18_544
S2 Cu3 Cu4 144.96(10) 3_665 18_544
S2 Cu3 Cu4 50.22(6) 17_554 18_544
Cu2 Cu3 Cu4 108.06(11) . 18_544
Cu4 Cu3 Cu4 105.03(8) 17_554 18_544
Cu4 Cu3 Cu3 150.4(3) . 3_665
Cu1 Cu3 Cu3 42.51(8) . 3_665
Cu3 Cu3 Cu3 90.0 18_544 3_665
Cu3 Cu3 Cu3 48.56(7) 17_554 3_665
S1 Cu3 Cu3 108.56(7) . 3_665
S2 Cu3 Cu3 85.24(11) 3_665 3_665
S2 Cu3 Cu3 141.64(6) 17_554 3_665
Cu2 Cu3 Cu3 54.73(10) . 3_665
Cu4 Cu3 Cu3 57.10(8) 17_554 3_665
Cu4 Cu3 Cu3 103.80(7) 18_544 3_665
Cu4 Cu3 Cu3 147.0(3) . 2_655
Cu1 Cu3 Cu3 42.51(8) . 2_655
Cu3 Cu3 Cu3 48.56(7) 18_544 2_655
Cu3 Cu3 Cu3 90.0 17_554 2_655
S1 Cu3 Cu3 82.45(8) . 2_655
S2 Cu3 Cu3 145.17(11) 3_665 2_655
S2 Cu3 Cu3 106.24(10) 17_554 2_655
Cu2 Cu3 Cu3 54.73(10) . 2_655
Cu4 Cu3 Cu3 104.46(7) 17_554 2_655
Cu4 Cu3 Cu3 56.25(8) 18_544 2_655
Cu3 Cu3 Cu3 60.0 3_665 2_655
Cu4 Cu3 H1 166.5(3) . .
Cu1 Cu3 H1 54.54(12) . .
Cu3 Cu3 H1 52.93(4) 18_544 .
Cu3 Cu3 H1 52.93(4) 17_554 .
S1 Cu3 H1 116.37(12) . .
S2 Cu3 H1 114.07(10) 3_665 .
S2 Cu3 H1 109.26(10) 17_554 .
Cu2 Cu3 H1 71.07(14) . .
Cu4 Cu3 H1 67.44(7) 17_554 .
Cu4 Cu3 H1 66.79(7) 18_544 .
Cu3 Cu3 H1 37.07(4) 3_665 .
Cu3 Cu3 H1 37.07(4) 2_655 .
Cu3 Cu4 S2 95.0(2) . 3_665
Cu3 Cu4 S2 104.3(2) . 17_554
S2 Cu4 S2 120.27(8) 3_665 17_554
Cu3 Cu4 S1 86.4(2) . .
S2 Cu4 S1 119.36(9) 3_665 .
S2 Cu4 S1 117.83(9) 17_554 .
Cu3 Cu4 Cu1 30.1(2) . .
S2 Cu4 Cu1 96.33(8) 3_665 .
S2 Cu4 Cu1 127.01(10) 17_554 .
S1 Cu4 Cu1 59.51(9) . .
Cu3 Cu4 Cu3 47.7(2) . 18_544
S2 Cu4 Cu3 127.21(8) 3_665 18_544
S2 Cu4 Cu3 58.21(8) 17_554 18_544
S1 Cu4 Cu3 97.11(9) . 18_544
Cu1 Cu4 Cu3 69.35(9) . 18_544
Cu3 Cu4 Cu3 45.6(2) . 17_554
S2 Cu4 Cu3 60.89(9) 3_665 17_554
S2 Cu4 Cu3 95.34(8) 17_554 17_554
S1 Cu4 Cu3 128.32(8) . 17_554
Cu1 Cu4 Cu3 68.95(9) . 17_554
Cu3 Cu4 Cu3 66.66(10) 18_544 17_554
Cu3 Cu4 Cu4 61.0(2) . 18_544
S2 Cu4 Cu4 138.41(9) 3_665 18_544
S2 Cu4 Cu4 47.81(8) 17_554 18_544
S1 Cu4 Cu4 94.14(7) . 18_544
Cu1 Cu4 Cu4 79.24(6) . 18_544
Cu3 Cu4 Cu4 14.25(5) 18_544 18_544
Cu3 Cu4 Cu4 79.42(6) 17_554 18_544
Cu3 Cu4 Cu4 59.02(19) . 17_554
S2 Cu4 Cu4 47.89(7) 3_665 17_554
S2 Cu4 Cu4 97.24(10) 17_554 17_554
S1 Cu4 Cu4 136.44(8) . 17_554
Cu1 Cu4 Cu4 79.24(6) . 17_554
Cu3 Cu4 Cu4 79.32(6) 18_544 17_554
Cu3 Cu4 Cu4 14.41(5) 17_554 17_554
Cu4 Cu4 Cu4 91.10(8) 18_544 17_554
Cu3 Cu4 Cu2 45.3(2) . .
S2 Cu4 Cu2 95.70(7) 3_665 .
S2 Cu4 Cu2 136.97(11) 17_554 .
S1 Cu4 Cu2 47.02(10) . .
Cu1 Cu4 Cu2 15.27(10) . .
Cu3 Cu4 Cu2 81.91(11) 18_544 .
Cu3 Cu4 Cu2 81.50(11) 17_554 .
Cu4 Cu4 Cu2 89.87(9) 18_544 .
Cu4 Cu4 Cu2 89.87(9) 17_554 .
P1 S1 Cu2 111.36(10) . .
P1 S1 Cu4 103.45(9) . .
Cu2 S1 Cu4 84.98(18) . .
P1 S1 Cu3 101.22(9) . .
Cu2 S1 Cu3 67.87(19) . .
Cu4 S1 Cu3 19.06(5) . .
P1 S1 Cu1 103.97(8) . .
Cu2 S1 Cu1 20.34(16) . .
Cu4 S1 Cu1 67.64(10) . .
Cu3 S1 Cu1 49.30(11) . .
P1 S2 Cu4 110.82(9) . 2_655
P1 S2 Cu4 102.15(9) . 18_544
Cu4 S2 Cu4 84.29(10) 2_655 18_544
P1 S2 Cu3 101.36(9) . 2_655
Cu4 S2 Cu3 18.46(5) 2_655 2_655
Cu4 S2 Cu3 70.20(10) 18_544 2_655
P1 S2 Cu3 100.14(8) . 18_544
Cu4 S2 Cu3 68.89(10) 2_655 18_544
Cu4 S2 Cu3 17.11(5) 18_544 18_544
Cu3 S2 Cu3 53.58(10) 2_655 18_544
O1 P1 O2 100.4(3) . .
O1 P1 S2 112.2(2) . .
O2 P1 S2 101.2(2) . .
O1 P1 S1 110.0(2) . .
O2 P1 S1 113.3(2) . .
S2 P1 S1 118.02(9) . .
C1 O1 P1 121.6(5) . .
C3 O2 P1 124.4(6) . .
O1 C1 C2 110.4(9) . .
O1 C1 H1A 109.6 . .
C2 C1 H1A 109.6 . .
O1 C1 H1B 109.6 . .
C2 C1 H1B 109.6 . .
H1A C1 H1B 108.1 . .
C1 C2 H2A 109.5 . .
C1 C2 H2B 109.5 . .
H2A C2 H2B 109.5 . .
C1 C2 H2C 109.5 . .
H2A C2 H2C 109.5 . .
H2B C2 H2C 109.5 . .
O2 C3 C4 109.9(9) . .
O2 C3 H3A 109.7 . .
C4 C3 H3A 109.7 . .
O2 C3 H3B 109.7 . .
C4 C3 H3B 109.7 . .
H3A C3 H3B 108.2 . .
C3 C4 H4A 109.5 . .
C3 C4 H4B 109.5 . .
H4A C4 H4B 109.5 . .
C3 C4 H4C 109.5 . .
H4A C4 H4C 109.5 . .
H4B C4 H4C 109.5 . .

loop_
_geom_bond_atom_site_label_1
_geom_bond_atom_site_label_2
_geom_bond_distance
_geom_bond_site_symmetry_2
Cu1 Cu2 0.852(6) .
Cu1 Cu3 1.998(3) .
Cu1 Cu3 1.998(3) 3_665
Cu1 Cu3 1.998(3) 2_655
Cu1 S1 2.445(2) .
Cu1 S1 2.445(2) 3_665
Cu1 S1 2.445(2) 2_655
Cu1 Cu4 2.624(2) .
Cu1 Cu4 2.624(2) 3_665
Cu1 Cu4 2.624(2) 2_655
Cu1 Cu3 3.011(4) 16_654
Cu1 Cu3 3.011(4) 18_544
Cu1 H1 1.766(4) .
Cu2 S1 2.2255(16) 3_665
Cu2 S1 2.2255(16) .
Cu2 S1 2.2255(16) 2_655
Cu2 Cu3 2.551(6) 3_665
Cu2 Cu3 2.551(6) .
Cu2 Cu3 2.551(6) 2_655
Cu2 Cu4 3.031(5) .
Cu2 Cu4 3.031(5) 3_665
Cu2 Cu4 3.031(5) 2_655
Cu3 Cu4 0.766(2) .
Cu3 Cu3 2.225(3) 18_544
Cu3 Cu3 2.226(3) 17_554
Cu3 S1 2.341(2) .
Cu3 S2 2.410(2) 3_665
Cu3 S2 2.523(3) 17_554
Cu3 Cu4 2.668(3) 17_554
Cu3 Cu4 2.694(3) 18_544
Cu3 Cu3 2.946(5) 3_665
Cu3 Cu3 2.946(5) 2_655
Cu3 H1 1.846(3) .
Cu4 S2 2.219(2) 3_665
Cu4 S2 2.222(2) 17_554
Cu4 S1 2.261(2) .
Cu4 Cu3 2.667(3) 18_544
Cu4 Cu3 2.694(3) 17_554
Cu4 Cu4 2.980(3) 18_544
Cu4 Cu4 2.980(3) 17_554
S1 P1 2.000(2) .
S2 P1 1.994(2) .
S2 Cu4 2.219(2) 2_655
S2 Cu4 2.222(2) 18_544
S2 Cu3 2.410(2) 2_655
S2 Cu3 2.523(3) 18_544
P1 O1 1.558(5) .
P1 O2 1.605(5) .
O1 C1 1.435(11) .
O2 C3 1.375(11) .
C1 C2 1.435(12) .
C1 H1A 0.9700 .
C1 H1B 0.9700 .
C2 H2A 0.9600 .
C2 H2B 0.9600 .
C2 H2C 0.9600 .
C3 C4 1.476(14) .
C3 H3A 0.9700 .
C3 H3B 0.9700 .
C4 H4A 0.9600 .
C4 H4B 0.9600 .
C4 H4C 0.9600 .
